data_7707926
loop_
_publ_author_name
'Yang, Jie'
'Zhang, Shunlin'
'Feng, Zhe'
'Cao, Ying'
'Zhu, Dun-Ru'

_publ_section_title
;
 Ba-MOFs with tetrazole-based acetic acids: unusual configuration, novel
 topology and high proton conductivity.
;
_journal_issue 34
_journal_name_full 'Dalton transactions (Cambridge, England : 2003)'
_journal_page_first 11975
_journal_page_last 11985
_journal_paper_doi 10.1039/d1dt02116h
_journal_volume 50
_journal_year 2021
_chemical_formula_moiety 'C15 H11 Ba N12 O7, C2 H8 N, 3(H2 O) '
_chemical_formula_sum 'C17 H25 Ba N13 O10'
_chemical_formula_weight 708.84
_space_group_crystal_system monoclinic
_space_group_IT_number 15
_space_group_name_Hall '-C 2yc'
_space_group_name_H-M_alt 'C 1 2/c 1'
_atom_sites_solution_hydrogens mixed
_audit_creation_method SHELXL-2018/3
_audit_update_record
;
2020-09-25 deposited with the CCDC.	2021-07-27 downloaded from the CCDC.
;
_cell_angle_alpha 90
_cell_angle_beta 97.8810(18)
_cell_angle_gamma 90
_cell_formula_units_Z 8
_cell_length_a 23.771(3)
_cell_length_b 7.8850(9)
_cell_length_c 29.986(3)
_cell_measurement_reflns_used 7315
_cell_measurement_temperature 291(2)
_cell_measurement_theta_max 27.7452
_cell_measurement_theta_min 2.7430
_cell_volume 5567.3(11)
_computing_cell_refinement 'SAINT (Bruker, 2005)'
_computing_data_collection 'APEX2 (Bruker, 2005)'
_computing_data_reduction SAINT
_computing_molecular_graphics SHELXTL
_computing_publication_material SHELXTL
_computing_structure_refinement 'SHELXL-2018/3 (Sheldrick, 2018)'
_computing_structure_solution 'SHELXS-2018/3 (Sheldrick, 2018)'
_diffrn_ambient_temperature 291(2)
_diffrn_measured_fraction_theta_full 1.000
_diffrn_measured_fraction_theta_max 1.000
_diffrn_measurement_device_type 'Bruker APEXII CCD'
_diffrn_radiation_type MoK\a
_diffrn_radiation_wavelength 0.71073
_diffrn_reflns_av_R_equivalents 0.0946
_diffrn_reflns_av_unetI/netI 0.0694
_diffrn_reflns_Laue_measured_fraction_full 1.000
_diffrn_reflns_Laue_measured_fraction_max 1.000
_diffrn_reflns_limit_h_max 28
_diffrn_reflns_limit_h_min -28
_diffrn_reflns_limit_k_max 9
_diffrn_reflns_limit_k_min -9
_diffrn_reflns_limit_l_max 35
_diffrn_reflns_limit_l_min -26
_diffrn_reflns_number 18087
_diffrn_reflns_point_group_measured_fraction_full 1.000
_diffrn_reflns_point_group_measured_fraction_max 1.000
_diffrn_reflns_theta_full 25.000
_diffrn_reflns_theta_max 25.000
_diffrn_reflns_theta_min 1.371
_exptl_absorpt_coefficient_mu 1.500
_exptl_absorpt_correction_T_max 0.741
_exptl_absorpt_correction_T_min 0.715
_exptl_absorpt_correction_type multi-scan
_exptl_absorpt_process_details 'SADABS (Bruker, 2005)'
_exptl_crystal_colour colorless
_exptl_crystal_density_diffrn 1.691
_exptl_crystal_description block
_exptl_crystal_F_000 2832
_exptl_crystal_size_max 0.230
_exptl_crystal_size_mid 0.200
_exptl_crystal_size_min 0.200
_refine_diff_density_max 0.977
_refine_diff_density_min -0.946
_refine_diff_density_rms 0.133
_refine_ls_extinction_method none
_refine_ls_goodness_of_fit_ref 1.086
_refine_ls_hydrogen_treatment constr
_refine_ls_matrix_type full
_refine_ls_number_parameters 422
_refine_ls_number_reflns 4912
_refine_ls_number_restraints 66
_refine_ls_restrained_S_all 1.094
_refine_ls_R_factor_all 0.0524
_refine_ls_R_factor_gt 0.0412
_refine_ls_shift/su_max 0.002
_refine_ls_shift/su_mean 0.000
_refine_ls_structure_factor_coef Fsqd
_refine_ls_weighting_details 'w=1/[\s^2^(Fo^2^)+(0.0527P)^2^+10.7362P] where P=(Fo^2^+2Fc^2^)/3'
_refine_ls_weighting_scheme calc
_refine_ls_wR_factor_gt 0.1091
_refine_ls_wR_factor_ref 0.1135
_reflns_Friedel_coverage 0.000
_reflns_number_gt 4038
_reflns_number_total 4911
_reflns_threshold_expression 'I > 2\s(I)'
_cod_data_source_file d1dt02116h2.cif
_cod_data_source_block 2
_cod_depositor_comments 'Adding full bibliography for 7707926--7707928.cif.'
_cod_original_sg_symbol_H-M 'C 2/c'
_cod_database_code 7707926
_shelx_shelxl_version_number 2018/3
_shelx_space_group_comment
;
The symmetry employed for this shelxl refinement is uniquely defined
by the following loop, which should always be used as a source of
symmetry information in preference to the above space-group names.
They are only intended as comments.
;
_shelx_estimated_absorpt_t_min 0.724
_shelx_estimated_absorpt_t_max 0.753

loop_
_space_group_symop_operation_xyz
'x, y, z'
'-x, y, -z+1/2'
'x+1/2, y+1/2, z'
'-x+1/2, y+1/2, -z+1/2'
'-x, -y, -z'
'x, -y, z-1/2'
'-x+1/2, -y+1/2, -z'
'x+1/2, -y+1/2, z-1/2'

loop_
_atom_site_label
_atom_site_type_symbol
_atom_site_fract_x
_atom_site_fract_y
_atom_site_fract_z
_atom_site_U_iso_or_equiv
_atom_site_adp_type
_atom_site_occupancy
_atom_site_site_symmetry_order
_atom_site_calc_flag
_atom_site_refinement_flags_posn
_atom_site_refinement_flags_adp
_atom_site_refinement_flags_occupancy
_atom_site_disorder_assembly
_atom_site_disorder_group
Ba1 Ba 0.22434(2) 0.26219(3) 0.76656(2) 0.02107(12) Uani 1 1 d . . . . .
O1 O 0.25708(13) 0.5849(4) 0.80965(9) 0.0216(7) Uani 1 1 d . . . . .
O2 O 0.27684(14) 0.3628(3) 0.85507(9) 0.0266(7) Uani 1 1 d . . . . .
O3 O 0.68615(15) -0.0521(4) 1.21730(11) 0.0336(8) Uani 1 1 d . . . . .
O4 O 0.63063(14) 0.1630(4) 1.19207(10) 0.0291(8) Uani 1 1 d . . . . .
O5 O 0.68228(15) 0.4260(4) 0.76429(11) 0.0322(8) Uani 1 1 d . . . . .
O6 O 0.6927(2) 0.5094(5) 0.83525(13) 0.0570(12) Uani 1 1 d . . . . .
O1W O 0.12143(19) 0.3358(5) 0.79770(15) 0.0602(12) Uani 1 1 d . . . . .
H1WA H 0.112289 0.252468 0.813200 0.072 Uiso 1 1 d R U . . .
H1WB H 0.095809 0.348338 0.775220 0.072 Uiso 1 1 d R U . . .
O2W O 0.0814(3) 0.1674(7) 0.8692(2) 0.0966(19) Uani 1 1 d . U . . .
H2WA H 0.055367 0.220766 0.880170 0.116 Uiso 1 1 d R U . . .
H2WB H 0.077367 0.061916 0.873700 0.116 Uiso 1 1 d R U . . .
O3W O 0.500000 0.6572(17) 0.250000 0.158(4) Uani 1 2 d S T P . .
H3WA H 0.522020 0.594446 0.237160 0.189 Uiso 0.5 1 d R U P . .
H3WB H 0.477980 0.594446 0.262840 0.189 Uiso 0.5 1 d R U P . .
O4W O 0.4181(3) 0.5026(8) 0.2996(2) 0.127(3) Uani 1 1 d . . . . .
H4WA H 0.391432 0.541156 0.280526 0.153 Uiso 1 1 d R U . . .
H4WB H 0.409952 0.401016 0.305657 0.153 Uiso 1 1 d R U . . .
O5W O 0.4850(9) 1.022(2) 0.2608(7) 0.173(8) Uani 0.5 1 d . U P A -1
H5WA H 0.481673 1.031299 0.288598 0.207 Uiso 0.5 1 d R U P A -1
H5WB H 0.488373 0.917720 0.254848 0.207 Uiso 0.5 1 d R U P A -1
N1 N 0.39301(15) 0.5001(4) 0.91626(12) 0.0205(8) Uani 1 1 d . . . . .
N2 N 0.34045(15) 0.5523(4) 0.91855(12) 0.0194(8) Uani 1 1 d . . . . .
N3 N 0.32104(17) 0.5067(5) 0.95643(13) 0.0336(10) Uani 1 1 d . . . . .
N4 N 0.36268(17) 0.4214(5) 0.98000(13) 0.0338(10) Uani 1 1 d . . . . .
N5 N 0.49864(17) 0.1082(5) 1.09945(13) 0.0306(9) Uani 1 1 d . . . . .
N6 N 0.52239(18) 0.0212(5) 1.13486(13) 0.0336(10) Uani 1 1 d . . . . .
N7 N 0.57257(17) -0.0246(4) 1.12546(12) 0.0259(9) Uani 1 1 d . . . . .
N8 N 0.58453(16) 0.0286(4) 1.08557(12) 0.0235(8) Uani 1 1 d . . . . .
N9 N 0.58245(16) 0.2821(4) 0.87718(13) 0.0236(8) Uani 1 1 d . . . . .
N10 N 0.62946(18) 0.2433(5) 0.86085(15) 0.0319(10) Uani 1 1 d . . . . .
N11 N 0.6740(8) 0.250(4) 0.8947(6) 0.029(5) Uani 0.32(4) 1 d . U P B 1
N12 N 0.6523(7) 0.246(4) 0.9325(6) 0.023(5) Uani 0.32(4) 1 d . U P B 1
N13 N 0.2930(8) 0.3004(19) 0.0868(4) 0.049(5) Uani 0.45(2) 1 d D U P C 1
H13A H 0.321986 0.355267 0.103229 0.059 Uiso 0.45(2) 1 d R U P C 1
H13B H 0.272306 0.251187 0.106239 0.059 Uiso 0.45(2) 1 d R U P C 1
N13A N 0.2638(7) 0.3547(15) 0.0866(3) 0.051(4) Uani 0.55(2) 1 d D U P C 2
H13C H 0.278862 0.429017 0.107759 0.062 Uiso 0.55(2) 1 d R U P C 2
H13D H 0.241592 0.283577 0.099949 0.062 Uiso 0.55(2) 1 d R U P C 2
N11A N 0.6660(5) 0.157(3) 0.8901(3) 0.052(4) Uani 0.68(4) 1 d . . P B 2
N12A N 0.6438(5) 0.154(3) 0.9283(3) 0.048(4) Uani 0.68(4) 1 d . . P B 2
C1 C 0.27789(18) 0.5172(5) 0.84602(14) 0.0196(9) Uani 1 1 d . . . . .
C2 C 0.30604(19) 0.6399(5) 0.88183(15) 0.0230(10) Uani 1 1 d . . . . .
H2A H 0.329832 0.718491 0.867978 0.028 Uiso 1 1 d R U . . .
H2B H 0.276902 0.705241 0.893788 0.028 Uiso 1 1 d R U . . .
C3 C 0.40581(18) 0.4188(5) 0.95510(14) 0.0192(9) Uani 1 1 d . . . . .
C4 C 0.46078(18) 0.3376(5) 0.96923(14) 0.0181(9) Uani 1 1 d . . . . .
C5 C 0.50110(18) 0.3324(5) 0.93954(14) 0.0200(9) Uani 1 1 d . . . . .
H5 H 0.493043 0.380240 0.911028 0.024 Uiso 1 1 calc R U . . .
C6 C 0.5537(2) 0.2551(5) 0.95280(16) 0.0225(10) Uani 1 1 d . . . . .
C7 C 0.56532(19) 0.1847(5) 0.99528(15) 0.0225(10) Uani 1 1 d . . . . .
H7A H 0.600349 0.133502 1.004022 0.027 Uiso 1 1 calc R U . . .
C8 C 0.52559(19) 0.1892(5) 1.02506(14) 0.0195(9) Uani 1 1 d . . . . .
C9 C 0.47290(18) 0.2652(5) 1.01163(15) 0.0192(10) Uani 1 1 d . . . . .
H9 H 0.445781 0.267276 1.031230 0.023 Uiso 1 1 calc R U . . .
C10 C 0.53666(19) 0.1103(5) 1.06960(14) 0.0208(9) Uani 1 1 d . . . . .
C11 C 0.6140(2) -0.1117(6) 1.15832(16) 0.0319(12) Uani 1 1 d . . . . .
H11A H 0.641069 -0.171432 1.142576 0.038 Uiso 1 1 d R U . . .
H11B H 0.594539 -0.194832 1.174486 0.038 Uiso 1 1 d R U . . .
C12 C 0.6455(2) 0.0121(5) 1.19183(14) 0.0246(10) Uani 1 1 d . . . . .
C13 C 0.5942(2) 0.2426(6) 0.92031(17) 0.0288(11) Uani 1 1 d . . . . .
C14 C 0.6368(2) 0.2623(5) 0.81392(16) 0.0258(10) Uani 1 1 d . . . . .
H14A H 0.599600 0.276447 0.796415 0.031 Uiso 1 1 d R U . . .
H14B H 0.653211 0.159077 0.803785 0.031 Uiso 1 1 d R U . . .
C15 C 0.6738(2) 0.4126(6) 0.80456(17) 0.0309(11) Uani 1 1 d . . . . .
C16 C 0.3172(7) 0.169(2) 0.0617(5) 0.057(5) Uani 0.45(2) 1 d D U P C 1
H16A H 0.339846 0.093273 0.082018 0.086 Uiso 0.45(2) 1 d R U P C 1
H16B H 0.286856 0.106263 0.044788 0.086 Uiso 0.45(2) 1 d R U P C 1
H16C H 0.340526 0.218723 0.041538 0.086 Uiso 0.45(2) 1 d R U P C 1
C17 C 0.2570(9) 0.4263(19) 0.0603(6) 0.059(5) Uani 0.45(2) 1 d D U P C 1
H17A H 0.243616 0.508051 0.080122 0.088 Uiso 0.45(2) 1 d R U P C 1
H17B H 0.278826 0.482682 0.040082 0.088 Uiso 0.45(2) 1 d R U P C 1
H17C H 0.225156 0.370232 0.043332 0.088 Uiso 0.45(2) 1 d R U P C 1
C16A C 0.3097(7) 0.256(3) 0.0720(6) 0.076(6) Uani 0.55(2) 1 d D U P C 2
H16D H 0.330167 0.200929 0.097811 0.114 Uiso 0.55(2) 1 d R U P C 2
H16E H 0.294647 0.172879 0.050361 0.114 Uiso 0.55(2) 1 d R U P C 2
H16F H 0.334977 0.330289 0.058821 0.114 Uiso 0.55(2) 1 d R U P C 2
C17A C 0.2273(8) 0.4514(17) 0.0526(5) 0.070(5) Uani 0.55(2) 1 d D U P C 2
H17D H 0.198719 0.510563 0.066203 0.105 Uiso 0.55(2) 1 d R U P C 2
H17E H 0.249859 0.531633 0.038743 0.105 Uiso 0.55(2) 1 d R U P C 2
H17F H 0.209519 0.374223 0.030283 0.105 Uiso 0.55(2) 1 d R U P C 2

loop_
_atom_site_aniso_label
_atom_site_aniso_U_11
_atom_site_aniso_U_22
_atom_site_aniso_U_33
_atom_site_aniso_U_23
_atom_site_aniso_U_13
_atom_site_aniso_U_12
Ba1 0.03152(19) 0.01617(16) 0.01616(17) -0.00052(10) 0.00553(12) -0.00034(10)
O1 0.0274(17) 0.0262(15) 0.0116(15) 0.0018(12) 0.0037(13) 0.0010(13)
O2 0.044(2) 0.0207(16) 0.0143(16) 0.0008(12) 0.0025(14) -0.0015(14)
O3 0.040(2) 0.0319(17) 0.0244(18) -0.0019(14) -0.0119(16) 0.0093(15)
O4 0.0349(19) 0.0217(16) 0.0291(18) 0.0013(13) -0.0016(15) 0.0016(14)
O5 0.045(2) 0.0246(16) 0.031(2) 0.0007(14) 0.0178(16) -0.0026(15)
O6 0.085(3) 0.051(2) 0.038(2) -0.0228(19) 0.023(2) -0.026(2)
O1W 0.061(3) 0.063(3) 0.063(3) 0.011(2) 0.031(2) 0.003(2)
O2W 0.102(4) 0.071(3) 0.134(5) 0.011(3) 0.078(4) 0.016(3)
O3W 0.066(6) 0.207(12) 0.198(12) 0.000 0.013(7) 0.000
O4W 0.149(7) 0.106(5) 0.125(5) -0.017(4) 0.010(5) -0.032(5)
O5W 0.169(12) 0.198(10) 0.152(11) -0.021(8) 0.027(8) 0.019(9)
N1 0.0189(19) 0.0231(18) 0.0196(19) 0.0017(15) 0.0031(15) -0.0003(15)
N2 0.0171(19) 0.0257(18) 0.0155(19) 0.0001(15) 0.0028(15) 0.0025(15)
N3 0.023(2) 0.056(3) 0.022(2) 0.0080(19) 0.0067(17) 0.010(2)
N4 0.023(2) 0.056(3) 0.023(2) 0.0098(19) 0.0063(17) 0.008(2)
N5 0.029(2) 0.043(2) 0.020(2) 0.0047(18) 0.0049(17) 0.0034(19)
N6 0.038(2) 0.043(2) 0.019(2) 0.0073(18) 0.0006(18) -0.003(2)
N7 0.033(2) 0.0254(19) 0.018(2) 0.0007(16) -0.0011(17) -0.0029(17)
N8 0.025(2) 0.0248(19) 0.019(2) 0.0014(15) -0.0023(16) 0.0009(16)
N9 0.019(2) 0.0284(19) 0.026(2) 0.0060(16) 0.0120(17) 0.0038(16)
N10 0.022(2) 0.049(3) 0.027(2) 0.0085(18) 0.0096(18) 0.0083(18)
N11 0.026(7) 0.041(10) 0.025(7) 0.013(7) 0.014(5) 0.001(6)
N12 0.011(6) 0.029(9) 0.029(7) 0.003(6) 0.005(5) 0.001(6)
N13 0.044(8) 0.051(8) 0.053(7) -0.009(6) 0.010(6) -0.007(6)
N13A 0.069(8) 0.048(6) 0.041(6) -0.012(5) 0.021(5) -0.022(6)
N11A 0.035(5) 0.082(11) 0.043(5) 0.025(6) 0.017(4) 0.030(6)
N12A 0.033(5) 0.080(12) 0.032(5) 0.019(5) 0.015(4) 0.025(6)
C1 0.018(2) 0.024(2) 0.019(2) -0.0017(18) 0.0095(18) 0.0015(18)
C2 0.024(2) 0.022(2) 0.022(2) -0.0002(18) -0.0019(19) 0.0034(18)
C3 0.017(2) 0.023(2) 0.017(2) -0.0006(17) 0.0027(18) -0.0027(17)
C4 0.017(2) 0.018(2) 0.019(2) -0.0014(17) -0.0001(18) -0.0017(17)
C5 0.020(2) 0.023(2) 0.017(2) 0.0013(17) 0.0031(18) -0.0018(18)
C6 0.019(2) 0.026(2) 0.023(2) -0.0007(18) 0.005(2) -0.0026(18)
C7 0.020(2) 0.026(2) 0.021(2) -0.0013(19) 0.0028(19) 0.0010(19)
C8 0.020(2) 0.019(2) 0.018(2) -0.0007(17) -0.0018(18) -0.0017(18)
C9 0.016(2) 0.022(2) 0.021(2) -0.0036(17) 0.008(2) -0.0035(16)
C10 0.023(2) 0.021(2) 0.018(2) 0.0000(17) 0.0018(19) -0.0027(18)
C11 0.043(3) 0.024(2) 0.025(3) 0.0064(19) -0.010(2) 0.001(2)
C12 0.032(3) 0.026(2) 0.015(2) 0.0043(18) 0.001(2) -0.002(2)
C13 0.016(2) 0.045(3) 0.026(3) 0.006(2) 0.007(2) 0.003(2)
C14 0.023(2) 0.036(3) 0.022(2) 0.0034(19) 0.014(2) 0.0028(19)
C15 0.033(3) 0.025(2) 0.036(3) -0.003(2) 0.010(2) 0.003(2)
C16 0.064(8) 0.051(8) 0.063(8) -0.013(6) 0.026(6) -0.011(6)
C17 0.076(10) 0.063(8) 0.040(8) 0.011(6) 0.018(7) 0.000(7)
C16A 0.081(9) 0.071(9) 0.081(9) 0.003(7) 0.031(7) 0.016(7)
C17A 0.085(9) 0.063(7) 0.061(7) -0.005(6) 0.006(7) -0.005(7)

loop_
_atom_type_symbol
_atom_type_description
_atom_type_scat_dispersion_real
_atom_type_scat_dispersion_imag
_atom_type_scat_source
C C 0.0033 0.0016 'International Tables Vol C Tables 4.2.6.8 and 6.1.1.4'
H H 0.0000 0.0000 'International Tables Vol C Tables 4.2.6.8 and 6.1.1.4'
N N 0.0061 0.0033 'International Tables Vol C Tables 4.2.6.8 and 6.1.1.4'
O O 0.0106 0.0060 'International Tables Vol C Tables 4.2.6.8 and 6.1.1.4'
Ba Ba -0.3244 2.2819 'International Tables Vol C Tables 4.2.6.8 and 6.1.1.4'

loop_
_geom_angle_atom_site_label_1
_geom_angle_atom_site_label_2
_geom_angle_atom_site_label_3
_geom_angle
_geom_angle_site_symmetry_1
_geom_angle_site_symmetry_3
_geom_angle_publ_flag
O3 Ba1 O1 67.98(9) 5_657 4_546 ?
O3 Ba1 O1W 140.81(12) 5_657 . ?
O1 Ba1 O1W 128.83(11) 4_546 . ?
O3 Ba1 O3 142.04(5) 5_657 8_455 ?
O1 Ba1 O3 93.08(9) 4_546 8_455 ?
O1W Ba1 O3 76.81(12) . 8_455 ?
O3 Ba1 O5 72.73(10) 5_657 2_656 ?
O1 Ba1 O5 74.89(9) 4_546 2_656 ?
O1W Ba1 O5 140.85(11) . 2_656 ?
O3 Ba1 O5 70.59(10) 8_455 2_656 ?
O3 Ba1 O5 72.27(10) 5_657 3_445 ?
O1 Ba1 O5 66.59(9) 4_546 3_445 ?
O1W Ba1 O5 83.12(11) . 3_445 ?
O3 Ba1 O5 131.53(9) 8_455 3_445 ?
O5 Ba1 O5 135.20(8) 2_656 3_445 ?
O3 Ba1 O2 76.81(9) 5_657 . ?
O1 Ba1 O2 143.25(9) 4_546 . ?
O1W Ba1 O2 85.61(12) . . ?
O3 Ba1 O2 109.18(8) 8_455 . ?
O5 Ba1 O2 85.16(9) 2_656 . ?
O5 Ba1 O2 112.72(9) 3_445 . ?
O3 Ba1 O1 107.57(9) 5_657 . ?
O1 Ba1 O1 138.19(6) 4_546 . ?
O1W Ba1 O1 82.13(11) . . ?
O3 Ba1 O1 64.45(8) 8_455 . ?
O5 Ba1 O1 64.69(9) 2_656 . ?
O5 Ba1 O1 154.33(9) 3_445 . ?
O2 Ba1 O1 45.23(8) . . ?
O3 Ba1 O4 138.31(9) 5_657 8_455 ?
O1 Ba1 O4 70.69(9) 4_546 8_455 ?
O1W Ba1 O4 67.18(11) . 8_455 ?
O3 Ba1 O4 44.87(8) 8_455 8_455 ?
O5 Ba1 O4 101.72(9) 2_656 8_455 ?
O5 Ba1 O4 86.70(9) 3_445 8_455 ?
O2 Ba1 O4 144.81(9) . 8_455 ?
O1 Ba1 O4 106.59(8) . 8_455 ?
O3 Ba1 O6 74.74(12) 5_657 3_445 ?
O1 Ba1 O6 108.15(9) 4_546 3_445 ?
O1W Ba1 O6 66.42(12) . 3_445 ?
O3 Ba1 O6 143.18(12) 8_455 3_445 ?
O5 Ba1 O6 143.14(11) 2_656 3_445 ?
O5 Ba1 O6 44.07(9) 3_445 3_445 ?
O2 Ba1 O6 70.87(9) . 3_445 ?
O1 Ba1 O6 110.42(9) . 3_445 ?
O4 Ba1 O6 114.08(11) 8_455 3_445 ?
O3 Ba1 C1 91.64(10) 5_657 . ?
O1 Ba1 C1 146.08(10) 4_546 . ?
O1W Ba1 C1 84.20(12) . . ?
O3 Ba1 C1 87.00(9) 8_455 . ?
O5 Ba1 C1 73.19(10) 2_656 . ?
O5 Ba1 C1 134.45(10) 3_445 . ?
O2 Ba1 C1 22.57(9) . . ?
O1 Ba1 C1 22.70(9) . . ?
O4 Ba1 C1 127.16(9) 8_455 . ?
O6 Ba1 C1 91.00(10) 3_445 . ?
O3 Ba1 C12 146.08(11) 5_657 8_455 ?
O1 Ba1 C12 81.34(10) 4_546 8_455 ?
O1W Ba1 C12 70.61(12) . 8_455 ?
O3 Ba1 C12 22.40(10) 8_455 8_455 ?
O5 Ba1 C12 85.93(11) 2_656 8_455 ?
O5 Ba1 C12 109.15(11) 3_445 8_455 ?
O2 Ba1 C12 128.31(9) . 8_455 ?
O1 Ba1 C12 85.47(9) . 8_455 ?
O4 Ba1 C12 22.47(9) 8_455 8_455 ?
O6 Ba1 C12 130.90(13) 3_445 8_455 ?
C1 Ba1 C12 107.36(11) . 8_455 ?
C1 O1 Ba1 147.7(3) . 4_556 ?
C1 O1 Ba1 93.6(2) . . ?
Ba1 O1 Ba1 97.95(9) 4_556 . ?
C1 O2 Ba1 95.0(2) . . ?
C12 O3 Ba1 152.1(3) . 5_657 ?
C12 O3 Ba1 99.1(3) . 8_556 ?
Ba1 O3 Ba1 102.50(10) 5_657 8_556 ?
C12 O4 Ba1 90.6(3) . 8_556 ?
C15 O5 Ba1 120.8(3) . 2_656 ?
C15 O5 Ba1 99.1(3) . 3 ?
Ba1 O5 Ba1 98.33(10) 2_656 3 ?
C15 O6 Ba1 89.9(3) . 3 ?
Ba1 O1W H1WA 108.8 . . ?
Ba1 O1W H1WB 108.9 . . ?
H1WA O1W H1WB 108.3 . . ?
H2WA O2W H2WB 108.7 . . ?
H3WA O3W H3WB 108.8 . . ?
H4WA O4W H4WB 108.0 . . ?
H5WA O5W H5WB 108.2 . . ?
N2 N1 C3 102.1(4) . . ?
N1 N2 N3 113.5(3) . . ?
N1 N2 C2 123.0(4) . . ?
N3 N2 C2 123.3(4) . . ?
N4 N3 N2 105.8(4) . . ?
N3 N4 C3 106.4(4) . . ?
N6 N5 C10 106.6(4) . . ?
N7 N6 N5 105.7(4) . . ?
N6 N7 N8 114.7(4) . . ?
N6 N7 C11 122.1(4) . . ?
N8 N7 C11 123.0(4) . . ?
N7 N8 C10 101.4(4) . . ?
N10 N9 C13 103.5(4) . . ?
N9 N10 N11A 112.6(5) . . ?
N9 N10 N11 108.9(9) . . ?
N9 N10 C14 123.9(4) . . ?
N11A N10 C14 122.5(6) . . ?
N11 N10 C14 122.4(8) . . ?
N12 N11 N10 106.7(14) . . ?
N11 N12 C13 105.6(14) . . ?
C16 N13 C17 116.5(9) . . ?
C16 N13 H13A 107.5 . . ?
C17 N13 H13A 108.4 . . ?
C16 N13 H13B 108.6 . . ?
C17 N13 H13B 108.1 . . ?
H13A N13 H13B 107.4 . . ?
C16A N13A C17A 117.8(9) . . ?
C16A N13A H13C 108.4 . . ?
C17A N13A H13C 107.0 . . ?
C16A N13A H13D 108.2 . . ?
C17A N13A H13D 107.9 . . ?
H13C N13A H13D 107.1 . . ?
N12A N11A N10 106.0(7) . . ?
N11A N12A C13 106.0(7) . . ?
O2 C1 O1 126.0(4) . . ?
O2 C1 C2 119.0(4) . . ?
O1 C1 C2 115.1(4) . . ?
O2 C1 Ba1 62.4(2) . . ?
O1 C1 Ba1 63.7(2) . . ?
C2 C1 Ba1 176.5(3) . . ?
N2 C2 C1 112.2(3) . . ?
N2 C2 H2A 109.1 . . ?
C1 C2 H2A 109.2 . . ?
N2 C2 H2B 109.2 . . ?
C1 C2 H2B 109.2 . . ?
H2A C2 H2B 107.9 . . ?
N1 C3 N4 112.2(4) . . ?
N1 C3 C4 123.6(4) . . ?
N4 C3 C4 124.2(4) . . ?
C9 C4 C5 119.9(4) . . ?
C9 C4 C3 120.7(4) . . ?
C5 C4 C3 119.5(4) . . ?
C4 C5 C6 119.8(4) . . ?
C4 C5 H5 120.1 . . ?
C6 C5 H5 120.1 . . ?
C7 C6 C5 119.7(5) . . ?
C7 C6 C13 121.3(4) . . ?
C5 C6 C13 118.9(4) . . ?
C6 C7 C8 121.0(4) . . ?
C6 C7 H7A 119.5 . . ?
C8 C7 H7A 119.5 . . ?
C7 C8 C9 119.2(4) . . ?
C7 C8 C10 121.6(4) . . ?
C9 C8 C10 119.1(4) . . ?
C4 C9 C8 120.4(4) . . ?
C4 C9 H9 119.8 . . ?
C8 C9 H9 119.8 . . ?
N8 C10 N5 111.6(4) . . ?
N8 C10 C8 124.7(4) . . ?
N5 C10 C8 123.7(4) . . ?
N7 C11 C12 111.6(4) . . ?
N7 C11 H11A 109.3 . . ?
C12 C11 H11A 109.5 . . ?
N7 C11 H11B 109.3 . . ?
C12 C11 H11B 109.2 . . ?
H11A C11 H11B 108.0 . . ?
O4 C12 O3 125.4(4) . . ?
O4 C12 C11 120.3(4) . . ?
O3 C12 C11 114.3(4) . . ?
O4 C12 Ba1 66.9(2) . 8_556 ?
O3 C12 Ba1 58.5(2) . 8_556 ?
C11 C12 Ba1 172.7(3) . 8_556 ?
N9 C13 N12A 110.7(5) . . ?
N9 C13 N12 108.9(9) . . ?
N9 C13 C6 124.5(4) . . ?
N12A C13 C6 123.3(5) . . ?
N12 C13 C6 123.2(8) . . ?
N10 C14 C15 114.1(4) . . ?
N10 C14 H14A 108.4 . . ?
C15 C14 H14A 108.5 . . ?
N10 C14 H14B 108.9 . . ?
C15 C14 H14B 109.0 . . ?
H14A C14 H14B 107.6 . . ?
O6 C15 O5 125.2(5) . . ?
O6 C15 C14 120.3(5) . . ?
O5 C15 C14 114.5(4) . . ?
O6 C15 Ba1 68.0(3) . 3 ?
O5 C15 Ba1 58.7(2) . 3 ?
C14 C15 Ba1 165.2(3) . 3 ?
N13 C16 H16A 110.1 . . ?
N13 C16 H16B 108.6 . . ?
H16A C16 H16B 109.5 . . ?
N13 C16 H16C 109.7 . . ?
H16A C16 H16C 109.5 . . ?
H16B C16 H16C 109.5 . . ?
N13 C17 H17A 109.7 . . ?
N13 C17 H17B 109.2 . . ?
H17A C17 H17B 109.5 . . ?
N13 C17 H17C 109.5 . . ?
H17A C17 H17C 109.5 . . ?
H17B C17 H17C 109.5 . . ?
N13A C16A H16D 108.5 . . ?
N13A C16A H16E 110.1 . . ?
H16D C16A H16E 109.5 . . ?
N13A C16A H16F 109.8 . . ?
H16D C16A H16F 109.5 . . ?
H16E C16A H16F 109.5 . . ?
N13A C17A H17D 110.2 . . ?
N13A C17A H17E 109.6 . . ?
H17D C17A H17E 109.5 . . ?
N13A C17A H17F 108.7 . . ?
H17D C17A H17F 109.5 . . ?
H17E C17A H17F 109.5 . . ?

loop_
_geom_bond_atom_site_label_1
_geom_bond_atom_site_label_2
_geom_bond_distance
_geom_bond_site_symmetry_2
_geom_bond_publ_flag
Ba1 O3 2.687(3) 5_657 ?
Ba1 O1 2.765(3) 4_546 ?
Ba1 O1W 2.797(4) . ?
Ba1 O3 2.804(3) 8_455 ?
Ba1 O5 2.831(3) 2_656 ?
Ba1 O5 2.831(3) 3_445 ?
Ba1 O2 2.885(3) . ?
Ba1 O1 2.911(3) . ?
Ba1 O4 2.989(3) 8_455 ?
Ba1 O6 3.034(4) 3_445 ?
Ba1 C1 3.242(4) . ?
Ba1 C12 3.249(4) 8_455 ?
O1 C1 1.254(5) . ?
O2 C1 1.249(5) . ?
O3 C12 1.254(5) . ?
O4 C12 1.241(5) . ?
O5 C15 1.256(6) . ?
O6 C15 1.232(6) . ?
O1W H1WA 0.8503 . ?
O1W H1WB 0.8500 . ?
O2W H2WA 0.8499 . ?
O2W H2WB 0.8501 . ?
O3W H3WA 0.8500 . ?
O3W H3WB 0.8500 . ?
O4W H4WA 0.8499 . ?
O4W H4WB 0.8500 . ?
O5W H5WA 0.8498 . ?
O5W H5WB 0.8499 . ?
N1 N2 1.326(5) . ?
N1 C3 1.327(5) . ?
N2 N3 1.333(5) . ?
N2 C2 1.453(5) . ?
N3 N4 1.319(5) . ?
N4 C3 1.349(6) . ?
N5 N6 1.323(5) . ?
N5 C10 1.356(6) . ?
N6 N7 1.314(6) . ?
N7 N8 1.334(5) . ?
N7 C11 1.465(5) . ?
N8 C10 1.338(5) . ?
N9 N10 1.316(6) . ?
N9 C13 1.322(6) . ?
N10 N11A 1.333(10) . ?
N10 N11 1.364(19) . ?
N10 C14 1.449(6) . ?
N11 N12 1.31(2) . ?
N12 C13 1.380(17) . ?
N13 C16 1.447(9) . ?
N13 C17 1.471(9) . ?
N13 H13A 0.9001 . ?
N13 H13B 0.8999 . ?
N13A C16A 1.455(9) . ?
N13A C17A 1.460(9) . ?
N13A H13C 0.9000 . ?
N13A H13D 0.9002 . ?
N11A N12A 1.327(12) . ?
N12A C13 1.364(10) . ?
C1 C2 1.530(6) . ?
C2 H2A 0.9698 . ?
C2 H2B 0.9705 . ?
C3 C4 1.465(6) . ?
C4 C9 1.387(6) . ?
C4 C5 1.395(6) . ?
C5 C6 1.398(6) . ?
C5 H5 0.9300 . ?
C6 C7 1.382(6) . ?
C6 C13 1.464(7) . ?
C7 C8 1.386(6) . ?
C7 H7A 0.9300 . ?
C8 C9 1.397(6) . ?
C8 C10 1.464(6) . ?
C9 H9 0.9300 . ?
C11 C12 1.522(6) . ?
C11 H11A 0.9706 . ?
C11 H11B 0.9697 . ?
C14 C15 1.525(6) . ?
C14 H14A 0.9701 . ?
C14 H14B 0.9701 . ?
C16 H16A 0.9600 . ?
C16 H16B 0.9600 . ?
C16 H16C 0.9599 . ?
C17 H17A 0.9601 . ?
C17 H17B 0.9599 . ?
C17 H17C 0.9600 . ?
C16A H16D 0.9599 . ?
C16A H16E 0.9599 . ?
C16A H16F 0.9598 . ?
C17A H17D 0.9602 . ?
C17A H17E 0.9599 . ?
C17A H17F 0.9600 . ?

loop_
_geom_torsion_atom_site_label_1
_geom_torsion_atom_site_label_2
_geom_torsion_atom_site_label_3
_geom_torsion_atom_site_label_4
_geom_torsion
_geom_torsion_site_symmetry_1
_geom_torsion_site_symmetry_2
_geom_torsion_site_symmetry_3
_geom_torsion_site_symmetry_4
_geom_torsion_publ_flag
C3 N1 N2 N3 -0.2(5) . . . . ?
C3 N1 N2 C2 -175.9(4) . . . . ?
N1 N2 N3 N4 0.2(5) . . . . ?
C2 N2 N3 N4 175.9(4) . . . . ?
N2 N3 N4 C3 -0.1(5) . . . . ?
C10 N5 N6 N7 0.1(5) . . . . ?
N5 N6 N7 N8 0.8(5) . . . . ?
N5 N6 N7 C11 174.7(4) . . . . ?
N6 N7 N8 C10 -1.3(5) . . . . ?
C11 N7 N8 C10 -175.1(4) . . . . ?
C13 N9 N10 N11A 10.1(12) . . . . ?
C13 N9 N10 N11 -25.1(14) . . . . ?
C13 N9 N10 C14 178.9(4) . . . . ?
N9 N10 N11 N12 17.3(16) . . . . ?
C14 N10 N11 N12 173.7(9) . . . . ?
N10 N11 N12 C13 -2.1(15) . . . . ?
N9 N10 N11A N12A -5.9(13) . . . . ?
C14 N10 N11A N12A -175.0(8) . . . . ?
N10 N11A N12A C13 -0.8(12) . . . . ?
Ba1 O2 C1 O1 4.4(5) . . . . ?
Ba1 O2 C1 C2 -176.4(3) . . . . ?
Ba1 O1 C1 O2 -115.5(5) 4_556 . . . ?
Ba1 O1 C1 O2 -4.4(5) . . . . ?
Ba1 O1 C1 C2 65.3(6) 4_556 . . . ?
Ba1 O1 C1 C2 176.4(3) . . . . ?
Ba1 O1 C1 Ba1 -111.1(5) 4_556 . . . ?
N1 N2 C2 C1 81.5(5) . . . . ?
N3 N2 C2 C1 -93.7(5) . . . . ?
O2 C1 C2 N2 14.2(6) . . . . ?
O1 C1 C2 N2 -166.5(4) . . . . ?
N2 N1 C3 N4 0.1(5) . . . . ?
N2 N1 C3 C4 -179.3(4) . . . . ?
N3 N4 C3 N1 0.1(5) . . . . ?
N3 N4 C3 C4 179.4(4) . . . . ?
N1 C3 C4 C9 175.3(4) . . . . ?
N4 C3 C4 C9 -3.9(6) . . . . ?
N1 C3 C4 C5 -5.1(6) . . . . ?
N4 C3 C4 C5 175.7(4) . . . . ?
C9 C4 C5 C6 -0.4(6) . . . . ?
C3 C4 C5 C6 -180.0(4) . . . . ?
C4 C5 C6 C7 -0.2(6) . . . . ?
C4 C5 C6 C13 176.6(4) . . . . ?
C5 C6 C7 C8 0.1(6) . . . . ?
C13 C6 C7 C8 -176.6(4) . . . . ?
C6 C7 C8 C9 0.4(6) . . . . ?
C6 C7 C8 C10 178.0(4) . . . . ?
C5 C4 C9 C8 0.9(6) . . . . ?
C3 C4 C9 C8 -179.5(4) . . . . ?
C7 C8 C9 C4 -1.0(6) . . . . ?
C10 C8 C9 C4 -178.6(4) . . . . ?
N7 N8 C10 N5 1.3(5) . . . . ?
N7 N8 C10 C8 -177.3(4) . . . . ?
N6 N5 C10 N8 -0.9(5) . . . . ?
N6 N5 C10 C8 177.7(4) . . . . ?
C7 C8 C10 N8 0.0(6) . . . . ?
C9 C8 C10 N8 177.5(4) . . . . ?
C7 C8 C10 N5 -178.5(4) . . . . ?
C9 C8 C10 N5 -0.9(6) . . . . ?
N6 N7 C11 C12 -80.1(5) . . . . ?
N8 N7 C11 C12 93.3(5) . . . . ?
Ba1 O4 C12 O3 0.4(5) 8_556 . . . ?
Ba1 O4 C12 C11 -178.8(4) 8_556 . . . ?
Ba1 O3 C12 O4 -141.0(5) 5_657 . . . ?
Ba1 O3 C12 O4 -0.4(5) 8_556 . . . ?
Ba1 O3 C12 C11 38.2(9) 5_657 . . . ?
Ba1 O3 C12 C11 178.8(3) 8_556 . . . ?
Ba1 O3 C12 Ba1 -140.6(7) 5_657 . . 8_556 ?
N7 C11 C12 O4 7.5(7) . . . . ?
N7 C11 C12 O3 -171.7(4) . . . . ?
N10 N9 C13 N12A -10.4(12) . . . . ?
N10 N9 C13 N12 23.7(13) . . . . ?
N10 N9 C13 C6 -176.8(4) . . . . ?
N11A N12A C13 N9 7.2(12) . . . . ?
N11A N12A C13 C6 173.8(8) . . . . ?
N11 N12 C13 N9 -13.6(14) . . . . ?
N11 N12 C13 C6 -173.4(10) . . . . ?
C7 C6 C13 N9 168.7(4) . . . . ?
C5 C6 C13 N9 -8.1(7) . . . . ?
C7 C6 C13 N12A 3.9(14) . . . . ?
C5 C6 C13 N12A -172.8(13) . . . . ?
C7 C6 C13 N12 -34.7(15) . . . . ?
C5 C6 C13 N12 148.6(14) . . . . ?
N9 N10 C14 C15 105.4(5) . . . . ?
N11A N10 C14 C15 -86.8(13) . . . . ?
N11 N10 C14 C15 -47.4(16) . . . . ?
Ba1 O6 C15 O5 13.4(5) 3 . . . ?
Ba1 O6 C15 C14 -166.3(4) 3 . . . ?
Ba1 O5 C15 O6 90.9(5) 2_656 . . . ?
Ba1 O5 C15 O6 -14.6(6) 3 . . . ?
Ba1 O5 C15 C14 -89.4(4) 2_656 . . . ?
Ba1 O5 C15 C14 165.1(3) 3 . . . ?
Ba1 O5 C15 Ba1 105.4(3) 2_656 . . 3 ?
N10 C14 C15 O6 -3.0(7) . . . . ?
N10 C14 C15 O5 177.2(4) . . . . ?
N10 C14 C15 Ba1 -123.6(12) . . . 3 ?
